data_4515688
loop_
_publ_author_name
'Nicholls, Leo D. M.'
'Marx, Maximilian'
'Hartung, Thierry'
'Gonz\'alez-Fern\'andez, Elisa'
'Golz, Christopher'
'Alcarazo, Manuel'

_publ_section_title
;
 TADDOL-Derived Cationic Phosphonites: Toward an Effective
 Enantioselective Synthesis of [6]Helicenes via Au-Catalyzed Alkyne
 Hydroarylation
;
_journal_issue 7
_journal_name_full 'ACS Catalysis'
_journal_page_first 6079
_journal_paper_doi 10.1021/acscatal.8b01374
_journal_volume 8
_journal_year 2018
_chemical_absolute_configuration rmad
_chemical_compound_source dichloromethane,pentane
_chemical_formula_moiety 'C H2 Cl2, C41 H48 N2 O4 P, F6 Sb'
_chemical_formula_sum 'C42 H50 Cl2 F6 N2 O4 P Sb'
_chemical_formula_weight 984.46
_chemical_name_systematic
;
 2-(5,6-dimethoxy-4,4,7,7-tetraphenyl-1,3,2-dioxaphosphepan-2-yl)-
 1,3-diisopropyl-1H-imidazol-3-ium hexafluoroantimonate
 dichloromethane solvate
;
_space_group_crystal_system orthorhombic
_space_group_IT_number 19
_space_group_name_Hall 'P 2ac 2ab'
_space_group_name_H-M_alt 'P 21 21 21'
_atom_sites_solution_hydrogens geom
_atom_sites_solution_primary direct
_atom_sites_solution_secondary difmap
_audit_block_code NIL-NA-233-01
_audit_creation_date 2018-04-07
_audit_creation_method SHELXL-2018/1
_cell_angle_alpha 90
_cell_angle_beta 90
_cell_angle_gamma 90
_cell_formula_units_Z 4
_cell_length_a 14.5593(7)
_cell_length_b 16.985(3)
_cell_length_c 18.089(3)
_cell_measurement_reflns_used 105127
_cell_measurement_temperature 100(2)
_cell_measurement_theta_max 33.1391
_cell_measurement_theta_min 2.6421
_cell_volume 4473.2(11)
_computing_cell_refinement 'REVALCCD V. 1.6, 2008'
_computing_data_collection 'DATCOL (Bruker AXS, 2006)'
_computing_data_reduction 'REVALCCD V. 1.6, 2008'
_computing_molecular_graphics 'DIAMOND (Crystal Impact GbR, 1997-2013)'
_computing_structure_refinement 'SHELXL (Sheldrick, 2015)'
_computing_structure_solution 'SHELXT (Sheldrick, 2015)'
_diffrn_ambient_temperature 100(2)
_diffrn_detector_area_resol_mean 18.02
_diffrn_measured_fraction_theta_full 0.996
_diffrn_measured_fraction_theta_max 0.994
_diffrn_measurement_device_type 'Bruker AXS Enraf-Nonius KappaCCD'
_diffrn_measurement_method 'CCD \f- and \w-scans'
_diffrn_radiation_monochromator 'Incoatec Helios focusing multilayer optics'
_diffrn_radiation_source '0.2 x 2mm^2^ focus rotating anode'
_diffrn_radiation_type MoK\a
_diffrn_radiation_wavelength 0.71073
_diffrn_reflns_av_R_equivalents 0.0962
_diffrn_reflns_av_unetI/netI 0.0618
_diffrn_reflns_Laue_measured_fraction_full 0.996
_diffrn_reflns_Laue_measured_fraction_max 0.994
_diffrn_reflns_limit_h_max 22
_diffrn_reflns_limit_h_min -22
_diffrn_reflns_limit_k_max 26
_diffrn_reflns_limit_k_min -26
_diffrn_reflns_limit_l_max 27
_diffrn_reflns_limit_l_min -27
_diffrn_reflns_number 93707
_diffrn_reflns_point_group_measured_fraction_full 0.997
_diffrn_reflns_point_group_measured_fraction_max 0.994
_diffrn_reflns_theta_full 25.242
_diffrn_reflns_theta_max 33.209
_diffrn_reflns_theta_min 3.044
_exptl_absorpt_coefficient_mu 0.839
_exptl_absorpt_correction_T_max 0.96554
_exptl_absorpt_correction_T_min 0.92685
_exptl_absorpt_correction_type gaussian
_exptl_absorpt_process_details 'SADABS (Bruker AXS, 2012)'
_exptl_crystal_colour colourless
_exptl_crystal_density_diffrn 1.462
_exptl_crystal_description plate
_exptl_crystal_F_000 2008
_exptl_crystal_size_max 0.11
_exptl_crystal_size_mid 0.10
_exptl_crystal_size_min 0.05
_refine_diff_density_max 2.135
_refine_diff_density_min -2.298
_refine_diff_density_rms 0.125
_refine_ls_abs_structure_details
;
 Flack x determined using 5167 quotients [(I+)-(I-)]/[(I+)+(I-)]
 (Parsons, Flack and Wagner, Acta Cryst. B69 (2013) 249-259).
;
_refine_ls_abs_structure_Flack -0.004(12)
_refine_ls_extinction_method none
_refine_ls_goodness_of_fit_ref 1.037
_refine_ls_hydrogen_treatment constr
_refine_ls_matrix_type full
_refine_ls_number_parameters 540
_refine_ls_number_reflns 17072
_refine_ls_number_restraints 0
_refine_ls_restrained_S_all 1.037
_refine_ls_R_factor_all 0.0796
_refine_ls_R_factor_gt 0.0597
_refine_ls_shift/su_max 0.000
_refine_ls_shift/su_mean 0.000
_refine_ls_structure_factor_coef Fsqd
_refine_ls_weighting_details 'w=1/[\s^2^(Fo^2^)+(0.0943P)^2^+1.6661P] where P=(Fo^2^+2Fc^2^)/3'
_refine_ls_weighting_scheme calc
_refine_ls_wR_factor_gt 0.1454
_refine_ls_wR_factor_ref 0.1608
_reflns_Friedel_coverage 0.841
_reflns_Friedel_fraction_full 0.999
_reflns_Friedel_fraction_max 0.994
_reflns_number_gt 13690
_reflns_number_total 17072
_reflns_threshold_expression 'I > 2\s(I)'
_cod_data_source_file cs8b01374_si_004.cif
_cod_data_source_block 5c
_cod_original_cell_volume 4473.3(10)
_cod_database_code 4515688
_shelx_shelxl_version_number 2018/1
_shelx_space_group_comment
;
The symmetry employed for this shelxl refinement is uniquely defined
by the following loop, which should always be used as a source of
symmetry information in preference to the above space-group names.
They are only intended as comments.
;
_shelx_estimated_absorpt_t_min 0.913
_shelx_estimated_absorpt_t_max 0.959

loop_
_space_group_symop_operation_xyz
'x, y, z'
'-x+1/2, -y, z+1/2'
'-x, y+1/2, -z+1/2'
'x+1/2, -y+1/2, -z'

loop_
_atom_site_label
_atom_site_type_symbol
_atom_site_fract_x
_atom_site_fract_y
_atom_site_fract_z
_atom_site_U_iso_or_equiv
_atom_site_adp_type
_atom_site_occupancy
_atom_site_site_symmetry_order
_atom_site_calc_flag
_atom_site_refinement_flags_posn
_atom_site_refinement_flags_adp
_atom_site_refinement_flags_occupancy
_atom_site_disorder_assembly
_atom_site_disorder_group
C1 C 0.8062(3) 0.4610(3) 0.5613(2) 0.0240(8) Uani 1 1 d . . . . .
C2 C 0.7341(3) 0.3508(3) 0.5964(3) 0.0280(9) Uani 1 1 d . . . . .
C3 C 0.8260(3) 0.3358(3) 0.5957(3) 0.0257(8) Uani 1 1 d . . . . .
C4 C 0.6570(4) 0.2976(4) 0.6161(4) 0.0397(12) Uani 1 1 d . . . . .
H4A H 0.623768 0.319117 0.658636 0.060 Uiso 1 1 calc R U . . .
H4B H 0.681189 0.245417 0.628606 0.060 Uiso 1 1 calc R U . . .
H4C H 0.614988 0.293015 0.573922 0.060 Uiso 1 1 calc R U . . .
C5 C 0.8734(4) 0.2611(3) 0.6165(3) 0.0319(10) Uani 1 1 d . . . . .
H5A H 0.830198 0.226491 0.642393 0.048 Uiso 1 1 calc R U . . .
H5B H 0.925468 0.272968 0.648919 0.048 Uiso 1 1 calc R U . . .
H5C H 0.895614 0.234725 0.571717 0.048 Uiso 1 1 calc R U . . .
C6 C 0.6300(3) 0.4674(3) 0.5719(3) 0.0329(10) Uani 1 1 d . . . . .
H6 H 0.583482 0.425070 0.580263 0.039 Uiso 1 1 calc R U . . .
C7 C 0.6092(4) 0.5024(4) 0.4966(4) 0.0419(13) Uani 1 1 d . . . . .
H7A H 0.648389 0.548415 0.488280 0.063 Uiso 1 1 calc R U . . .
H7B H 0.544533 0.518301 0.494595 0.063 Uiso 1 1 calc R U . . .
H7C H 0.621134 0.462939 0.458218 0.063 Uiso 1 1 calc R U . . .
C8 C 0.6198(4) 0.5252(4) 0.6360(4) 0.0405(13) Uani 1 1 d . . . . .
H8A H 0.641605 0.500488 0.681699 0.061 Uiso 1 1 calc R U . . .
H8B H 0.555018 0.539737 0.641552 0.061 Uiso 1 1 calc R U . . .
H8C H 0.656210 0.572551 0.625931 0.061 Uiso 1 1 calc R U . . .
C9 C 0.9713(3) 0.4160(3) 0.5610(3) 0.0264(9) Uani 1 1 d . . . . .
H9 H 0.979021 0.469436 0.538788 0.032 Uiso 1 1 calc R U . . .
C10 C 1.0246(3) 0.4157(3) 0.6340(3) 0.0309(10) Uani 1 1 d . . . . .
H10A H 0.997567 0.454257 0.667850 0.046 Uiso 1 1 calc R U . . .
H10B H 1.088895 0.429438 0.624485 0.046 Uiso 1 1 calc R U . . .
H10C H 1.021477 0.363135 0.656208 0.046 Uiso 1 1 calc R U . . .
C11 C 1.0072(4) 0.3566(3) 0.5047(3) 0.0367(12) Uani 1 1 d . . . . .
H11A H 0.965776 0.355031 0.462034 0.055 Uiso 1 1 calc R U . . .
H11B H 1.010242 0.304351 0.527467 0.055 Uiso 1 1 calc R U . . .
H11C H 1.068704 0.372447 0.488423 0.055 Uiso 1 1 calc R U . . .
C12 C 0.8938(3) 0.6106(3) 0.4082(3) 0.0226(8) Uani 1 1 d . . . . .
C13 C 0.9185(3) 0.6841(3) 0.4552(2) 0.0224(8) Uani 1 1 d . . . . .
H13 H 0.862193 0.701298 0.482455 0.027 Uiso 1 1 calc R U . . .
C14 C 0.9958(3) 0.6649(3) 0.5137(3) 0.0234(8) Uani 1 1 d . . . . .
H14 H 1.027012 0.615024 0.498576 0.028 Uiso 1 1 calc R U . . .
C15 C 0.9577(3) 0.6540(3) 0.5935(3) 0.0227(8) Uani 1 1 d . . . . .
C16 C 0.9243(4) 0.8232(3) 0.4302(3) 0.0342(11) Uani 1 1 d . . . . .
H16A H 0.862694 0.825040 0.451953 0.051 Uiso 1 1 calc R U . . .
H16B H 0.927313 0.859244 0.387996 0.051 Uiso 1 1 calc R U . . .
H16C H 0.969726 0.838879 0.467344 0.051 Uiso 1 1 calc R U . . .
C17 C 1.1333(4) 0.7180(4) 0.4624(3) 0.0386(13) Uani 1 1 d . . . . .
H17A H 1.106644 0.720853 0.412688 0.058 Uiso 1 1 calc R U . . .
H17B H 1.164176 0.667218 0.468780 0.058 Uiso 1 1 calc R U . . .
H17C H 1.177869 0.760701 0.468730 0.058 Uiso 1 1 calc R U . . .
C18 C 0.8049(3) 0.6183(3) 0.3640(2) 0.0230(8) Uani 1 1 d . . . . .
C19 C 0.7699(4) 0.5495(3) 0.3320(3) 0.0309(10) Uani 1 1 d . . . . .
H19 H 0.802236 0.501319 0.337914 0.037 Uiso 1 1 calc R U . . .
C20 C 0.6887(4) 0.5507(3) 0.2918(3) 0.0345(10) Uani 1 1 d . . . . .
H20 H 0.665104 0.503442 0.271095 0.041 Uiso 1 1 calc R U . . .
C21 C 0.6422(4) 0.6211(4) 0.2818(3) 0.0349(11) Uani 1 1 d . . . . .
H21 H 0.586965 0.622438 0.253880 0.042 Uiso 1 1 calc R U . . .
C22 C 0.6765(4) 0.6895(3) 0.3129(3) 0.0348(11) Uani 1 1 d . . . . .
H22 H 0.644456 0.737682 0.306189 0.042 Uiso 1 1 calc R U . . .
C23 C 0.7576(3) 0.6884(3) 0.3538(3) 0.0286(9) Uani 1 1 d . . . . .
H23 H 0.780505 0.735746 0.374783 0.034 Uiso 1 1 calc R U . . .
C24 C 0.9719(3) 0.5869(3) 0.3556(3) 0.0238(8) Uani 1 1 d . . . . .
C25 C 0.9851(3) 0.6285(3) 0.2906(3) 0.0283(9) Uani 1 1 d . . . . .
H25 H 0.946876 0.672330 0.279766 0.034 Uiso 1 1 calc R U . . .
C26 C 1.0531(4) 0.6070(3) 0.2411(3) 0.0310(10) Uani 1 1 d . . . . .
H26 H 1.062289 0.636587 0.197144 0.037 Uiso 1 1 calc R U . . .
C27 C 1.1084(4) 0.5414(4) 0.2561(3) 0.0383(12) Uani 1 1 d . . . . .
H27 H 1.154274 0.525567 0.221804 0.046 Uiso 1 1 calc R U . . .
C28 C 1.0960(4) 0.5004(4) 0.3202(4) 0.0435(14) Uani 1 1 d . . . . .
H28 H 1.133503 0.455952 0.330590 0.052 Uiso 1 1 calc R U . . .
C29 C 1.0279(4) 0.5237(3) 0.3709(3) 0.0351(11) Uani 1 1 d . . . . .
H29 H 1.020606 0.495643 0.415906 0.042 Uiso 1 1 calc R U . . .
C30 C 1.0323(3) 0.6315(3) 0.6494(3) 0.0228(8) Uani 1 1 d . . . . .
C31 C 1.1222(3) 0.6111(3) 0.6296(3) 0.0280(9) Uani 1 1 d . . . . .
H31 H 1.141110 0.614772 0.579459 0.034 Uiso 1 1 calc R U . . .
C32 C 1.1845(4) 0.5853(3) 0.6835(3) 0.0321(10) Uani 1 1 d . . . . .
H32 H 1.245391 0.571723 0.669715 0.039 Uiso 1 1 calc R U . . .
C33 C 1.1579(4) 0.5796(3) 0.7567(3) 0.0332(11) Uani 1 1 d . . . . .
H33 H 1.200351 0.562340 0.793158 0.040 Uiso 1 1 calc R U . . .
C34 C 1.0681(4) 0.5994(3) 0.7765(3) 0.0305(10) Uani 1 1 d . . . . .
H34 H 1.048962 0.594590 0.826539 0.037 Uiso 1 1 calc R U . . .
C35 C 1.0066(3) 0.6259(3) 0.7235(3) 0.0263(9) Uani 1 1 d . . . . .
H35 H 0.946227 0.640521 0.737818 0.032 Uiso 1 1 calc R U . . .
C36 C 0.9045(3) 0.7258(3) 0.6224(3) 0.0271(9) Uani 1 1 d . . . . .
C37 C 0.8167(4) 0.7189(4) 0.6520(3) 0.0373(11) Uani 1 1 d . . . . .
H37 H 0.786853 0.669166 0.652312 0.045 Uiso 1 1 calc R U . . .
C38 C 0.7723(4) 0.7848(4) 0.6811(4) 0.0500(18) Uani 1 1 d . . . . .
H38 H 0.711908 0.779588 0.700273 0.060 Uiso 1 1 calc R U . . .
C39 C 0.8145(5) 0.8572(4) 0.6825(4) 0.0544(18) Uani 1 1 d . . . . .
H39 H 0.784053 0.901664 0.702961 0.065 Uiso 1 1 calc R U . . .
C40 C 0.9020(5) 0.8642(4) 0.6537(4) 0.0477(15) Uani 1 1 d . . . . .
H40 H 0.931737 0.914017 0.654062 0.057 Uiso 1 1 calc R U . . .
C41 C 0.9471(4) 0.7995(3) 0.6244(3) 0.0356(11) Uani 1 1 d . . . . .
H41 H 1.007524 0.805272 0.605416 0.043 Uiso 1 1 calc R U . . .
F1 F 0.4082(3) 0.3585(2) 0.5397(2) 0.0481(9) Uani 1 1 d . . . . .
F2 F 0.2464(3) 0.3544(3) 0.4746(3) 0.0701(15) Uani 1 1 d . . . . .
F3 F 0.2595(3) 0.4044(2) 0.6121(2) 0.0439(8) Uani 1 1 d . . . . .
F4 F 0.2199(4) 0.5039(3) 0.5054(3) 0.0774(18) Uani 1 1 d . . . . .
F5 F 0.3835(3) 0.5081(2) 0.5723(2) 0.0543(11) Uani 1 1 d . . . . .
F6 F 0.3720(4) 0.4585(3) 0.4334(2) 0.0668(14) Uani 1 1 d . . . . .
N1 N 0.7223(3) 0.4283(3) 0.5754(2) 0.0265(7) Uani 1 1 d . . . . .
N2 N 0.8702(3) 0.4044(2) 0.5740(2) 0.0233(7) Uani 1 1 d . . . . .
O1 O 0.8822(2) 0.54557(19) 0.46013(17) 0.0228(6) Uani 1 1 d . . . . .
O2 O 0.9436(2) 0.7443(2) 0.40566(19) 0.0270(6) Uani 1 1 d . . . . .
O3 O 0.8999(2) 0.58333(19) 0.59450(19) 0.0243(6) Uani 1 1 d . . . . .
O4 O 1.0622(2) 0.7257(2) 0.5161(2) 0.0291(7) Uani 1 1 d . . . . .
P1 P 0.82042(7) 0.56425(6) 0.53344(6) 0.02139(18) Uani 1 1 d . . . . .
Sb1 Sb 0.31492(2) 0.43256(2) 0.52202(2) 0.02861(9) Uani 1 1 d . . . . .
C99A C 0.7958(18) 0.2754(14) 0.3614(13) 0.049(5) Uiso 0.3333 1 d . . P A 1
H99A H 0.825099 0.259919 0.408627 0.059 Uiso 0.3333 1 calc R U P A 1
H99B H 0.779866 0.226984 0.333796 0.059 Uiso 0.3333 1 calc R U P A 1
Cl1A Cl 0.8711(5) 0.3334(4) 0.3094(4) 0.0585(14) Uiso 0.3333 1 d . . P A 1
Cl2A Cl 0.6934(8) 0.3323(6) 0.3794(6) 0.088(2) Uiso 0.3333 1 d . . P A 1
C99B C 0.756(2) 0.2738(15) 0.3746(15) 0.052(5) Uiso 0.3333 1 d . . P B 2
H99C H 0.749864 0.223852 0.346694 0.063 Uiso 0.3333 1 calc R U P B 2
H99D H 0.778656 0.261037 0.424649 0.063 Uiso 0.3333 1 calc R U P B 2
Cl1B Cl 0.8342(7) 0.3343(5) 0.3303(5) 0.077(2) Uiso 0.3333 1 d . . P B 2
Cl2B Cl 0.6539(8) 0.3154(5) 0.3814(5) 0.074(2) Uiso 0.3333 1 d . . P B 2
C99C C 0.713(3) 0.269(2) 0.399(2) 0.080(9) Uiso 0.3333 1 d . . P C 3
H99E H 0.720446 0.241977 0.447451 0.096 Uiso 0.3333 1 calc R U P C 3
H99F H 0.716313 0.229607 0.359484 0.096 Uiso 0.3333 1 calc R U P C 3
Cl1C Cl 0.7967(11) 0.3378(9) 0.3884(9) 0.132(4) Uiso 0.3333 1 d . . P C 3
Cl2C Cl 0.6089(7) 0.3166(5) 0.3968(5) 0.0743(19) Uiso 0.3333 1 d . . P C 3

loop_
_atom_site_aniso_label
_atom_site_aniso_U_11
_atom_site_aniso_U_22
_atom_site_aniso_U_33
_atom_site_aniso_U_23
_atom_site_aniso_U_13
_atom_site_aniso_U_12
C1 0.0203(19) 0.0249(18) 0.0266(18) 0.0003(14) 0.0014(16) -0.0012(15)
C2 0.026(2) 0.026(2) 0.031(2) -0.0018(17) 0.0046(17) -0.0051(17)
C3 0.027(2) 0.0227(18) 0.028(2) -0.0003(14) 0.0015(17) -0.0012(16)
C4 0.031(3) 0.033(3) 0.056(3) -0.001(2) 0.013(2) -0.006(2)
C5 0.035(3) 0.023(2) 0.038(3) 0.0003(18) -0.002(2) -0.0013(18)
C6 0.018(2) 0.035(3) 0.045(3) -0.003(2) 0.0041(19) -0.0009(17)
C7 0.025(2) 0.057(4) 0.044(3) -0.002(3) -0.006(2) 0.006(2)
C8 0.025(2) 0.048(3) 0.048(3) -0.006(3) 0.004(2) 0.007(2)
C9 0.0204(19) 0.028(2) 0.031(2) 0.0031(16) 0.0034(16) 0.0035(15)
C10 0.0179(19) 0.035(3) 0.040(3) 0.0041(19) -0.0008(17) 0.0008(16)
C11 0.033(3) 0.035(3) 0.042(3) -0.001(2) 0.012(2) 0.004(2)
C12 0.0178(18) 0.0245(19) 0.0256(19) 0.0006(15) -0.0007(15) -0.0007(15)
C13 0.0185(18) 0.025(2) 0.0241(18) 0.0006(15) -0.0025(14) -0.0001(14)
C14 0.0149(16) 0.0263(19) 0.029(2) -0.0003(16) -0.0014(15) -0.0022(14)
C15 0.0178(18) 0.0242(19) 0.026(2) -0.0002(15) -0.0022(15) -0.0003(15)
C16 0.034(3) 0.025(2) 0.043(3) 0.002(2) -0.006(2) -0.0053(18)
C17 0.022(2) 0.053(3) 0.041(3) 0.008(2) 0.0006(19) -0.008(2)
C18 0.0157(18) 0.0274(19) 0.0257(18) -0.0012(15) -0.0011(15) 0.0018(15)
C19 0.026(2) 0.029(2) 0.038(2) -0.0008(18) -0.0078(18) 0.0039(17)
C20 0.029(2) 0.038(3) 0.037(2) -0.0073(18) -0.010(2) -0.003(2)
C21 0.026(2) 0.043(3) 0.036(3) -0.005(2) -0.010(2) 0.004(2)
C22 0.029(2) 0.033(2) 0.043(3) -0.0055(19) -0.013(2) 0.009(2)
C23 0.026(2) 0.027(2) 0.033(2) -0.0034(17) -0.0053(18) 0.0029(17)
C24 0.0148(17) 0.032(2) 0.0250(19) -0.0013(15) -0.0003(14) 0.0004(14)
C25 0.022(2) 0.034(2) 0.029(2) 0.0015(18) 0.0014(17) 0.0015(18)
C26 0.026(2) 0.044(3) 0.024(2) 0.0014(18) 0.0025(17) -0.004(2)
C27 0.024(2) 0.058(4) 0.034(3) 0.001(2) 0.0064(19) 0.008(2)
C28 0.031(3) 0.048(3) 0.051(3) 0.008(3) 0.013(2) 0.017(2)
C29 0.028(2) 0.039(3) 0.038(3) 0.010(2) 0.008(2) 0.012(2)
C30 0.0187(18) 0.0205(18) 0.029(2) -0.0014(15) -0.0042(15) 0.0010(14)
C31 0.023(2) 0.029(2) 0.032(2) -0.0038(17) -0.0020(17) 0.0056(17)
C32 0.023(2) 0.032(2) 0.041(2) -0.0029(17) -0.009(2) 0.0089(19)
C33 0.029(2) 0.031(3) 0.039(3) -0.0048(19) -0.0127(19) 0.0082(18)
C34 0.034(3) 0.031(2) 0.026(2) 0.0002(17) -0.0042(18) 0.0052(19)
C35 0.022(2) 0.028(2) 0.029(2) -0.0034(17) -0.0045(16) 0.0010(16)
C36 0.023(2) 0.029(2) 0.029(2) -0.0047(17) -0.0049(17) 0.0070(17)
C37 0.020(2) 0.049(3) 0.043(3) -0.020(2) -0.004(2) 0.005(2)
C38 0.024(3) 0.061(4) 0.065(4) -0.032(3) -0.012(2) 0.018(3)
C39 0.046(4) 0.052(4) 0.066(4) -0.024(3) -0.014(3) 0.026(3)
C40 0.053(4) 0.030(3) 0.060(4) -0.006(3) -0.008(3) 0.009(3)
C41 0.040(3) 0.028(2) 0.039(3) -0.005(2) 0.000(2) 0.003(2)
F1 0.0342(18) 0.048(2) 0.062(3) -0.0089(17) -0.0035(16) 0.0171(15)
F2 0.0301(18) 0.094(3) 0.086(3) -0.061(3) -0.003(2) -0.008(2)
F3 0.0355(18) 0.048(2) 0.048(2) -0.0006(16) 0.0153(15) -0.0094(15)
F4 0.087(4) 0.097(4) 0.048(2) -0.007(2) -0.003(2) 0.067(3)
F5 0.061(3) 0.048(2) 0.054(2) -0.0198(18) 0.0153(19) -0.0294(19)
F6 0.080(3) 0.088(3) 0.0323(19) 0.003(2) 0.021(2) 0.014(3)
N1 0.0216(16) 0.0255(17) 0.0325(19) -0.0021(16) 0.0037(14) -0.0018(15)
N2 0.0221(17) 0.0227(16) 0.0251(17) -0.0007(13) 0.0021(14) -0.0010(13)
O1 0.0195(14) 0.0248(14) 0.0240(14) 0.0003(11) 0.0007(11) 0.0006(11)
O2 0.0242(16) 0.0257(15) 0.0311(16) 0.0022(13) -0.0005(13) -0.0026(13)
O3 0.0175(13) 0.0293(17) 0.0262(15) 0.0013(11) -0.0007(11) -0.0011(11)
O4 0.0207(14) 0.0319(16) 0.0347(17) 0.0018(14) -0.0011(14) -0.0070(12)
P1 0.0161(4) 0.0225(4) 0.0256(4) -0.0007(4) 0.0000(4) 0.0007(4)
Sb1 0.02493(14) 0.03238(15) 0.02853(13) -0.00746(12) 0.00175(12) 0.00286(13)

loop_
_atom_type_symbol
_atom_type_description
_atom_type_scat_dispersion_real
_atom_type_scat_dispersion_imag
_atom_type_scat_source
C C 0.0033 0.0016 'International Tables Vol C Tables 4.2.6.8 and 6.1.1.4'
H H 0.0000 0.0000 'International Tables Vol C Tables 4.2.6.8 and 6.1.1.4'
Cl Cl 0.1484 0.1585 'International Tables Vol C Tables 4.2.6.8 and 6.1.1.4'
F F 0.0171 0.0103 'International Tables Vol C Tables 4.2.6.8 and 6.1.1.4'
N N 0.0061 0.0033 'International Tables Vol C Tables 4.2.6.8 and 6.1.1.4'
O O 0.0106 0.0060 'International Tables Vol C Tables 4.2.6.8 and 6.1.1.4'
P P 0.1023 0.0942 'International Tables Vol C Tables 4.2.6.8 and 6.1.1.4'
Sb Sb -0.5866 1.5461 'International Tables Vol C Tables 4.2.6.8 and 6.1.1.4'

loop_
_exptl_crystal_face_index_h
_exptl_crystal_face_index_k
_exptl_crystal_face_index_l
_exptl_crystal_face_perp_dist
0.00 0.00 -1.00 0.0250
0.00 0.00 1.00 0.0250
0.00 -1.00 0.00 0.0550
0.00 1.00 0.00 0.0550
1.00 0.00 0.00 0.0450
-1.00 0.00 0.00 0.0550

loop_
_geom_angle_atom_site_label_1
_geom_angle_atom_site_label_2
_geom_angle_atom_site_label_3
_geom_angle
N2 C1 N1 107.1(4)
N2 C1 P1 130.2(3)
N1 C1 P1 122.8(4)
C3 C2 N1 107.3(4)
C3 C2 C4 129.2(5)
N1 C2 C4 123.6(5)
C2 C3 N2 107.6(4)
C2 C3 C5 127.6(5)
N2 C3 C5 124.8(4)
N1 C6 C7 113.0(4)
N1 C6 C8 109.9(4)
C7 C6 C8 114.3(5)
N2 C9 C11 110.7(4)
N2 C9 C10 111.2(4)
C11 C9 C10 113.5(4)
O1 C12 C18 107.7(3)
O1 C12 C24 106.7(3)
C18 C12 C24 109.0(4)
O1 C12 C13 106.4(3)
C18 C12 C13 114.4(4)
C24 C12 C13 112.2(4)
O2 C13 C12 107.2(3)
O2 C13 C14 113.1(4)
C12 C13 C14 111.5(4)
O4 C14 C15 107.6(4)
O4 C14 C13 110.9(4)
C15 C14 C13 113.1(3)
O3 C15 C30 101.2(3)
O3 C15 C36 110.9(4)
C30 C15 C36 109.3(4)
O3 C15 C14 108.2(3)
C30 C15 C14 112.9(4)
C36 C15 C14 113.6(4)
C23 C18 C19 118.7(4)
C23 C18 C12 124.4(4)
C19 C18 C12 116.9(4)
C20 C19 C18 120.9(5)
C21 C20 C19 119.8(5)
C22 C21 C20 119.7(5)
C21 C22 C23 120.7(5)
C18 C23 C22 120.2(4)
C29 C24 C25 119.0(4)
C29 C24 C12 121.3(4)
C25 C24 C12 119.7(4)
C26 C25 C24 120.9(5)
C25 C26 C27 119.7(5)
C28 C27 C26 119.6(5)
C27 C28 C29 120.2(5)
C24 C29 C28 120.4(5)
C35 C30 C31 118.6(4)
C35 C30 C15 117.5(4)
C31 C30 C15 123.8(4)
C30 C31 C32 120.3(5)
C33 C32 C31 120.5(5)
C32 C33 C34 119.4(5)
C35 C34 C33 120.3(5)
C34 C35 C30 121.0(5)
C37 C36 C41 118.2(5)
C37 C36 C15 121.9(5)
C41 C36 C15 119.7(5)
C36 C37 C38 120.2(6)
C39 C38 C37 121.2(7)
C38 C39 C40 118.8(6)
C39 C40 C41 120.8(6)
C40 C41 C36 120.7(6)
C1 N1 C2 109.2(4)
C1 N1 C6 127.8(4)
C2 N1 C6 123.0(4)
C1 N2 C3 108.9(4)
C1 N2 C9 123.5(4)
C3 N2 C9 127.5(4)
C12 O1 P1 116.1(3)
C13 O2 C16 115.4(4)
C15 O3 P1 124.2(3)
C14 O4 C17 114.2(4)
O3 P1 O1 101.41(18)
O3 P1 C1 94.81(19)
O1 P1 C1 95.73(19)
F6 Sb1 F5 91.0(2)
F6 Sb1 F4 92.2(2)
F5 Sb1 F4 91.6(3)
F6 Sb1 F2 90.6(3)
F5 Sb1 F2 178.0(3)
F4 Sb1 F2 89.5(3)
F6 Sb1 F1 89.0(2)
F5 Sb1 F1 89.5(2)
F4 Sb1 F1 178.3(3)
F2 Sb1 F1 89.3(2)
F6 Sb1 F3 178.6(2)
F5 Sb1 F3 89.01(17)
F4 Sb1 F3 89.2(2)
F2 Sb1 F3 89.3(2)
F1 Sb1 F3 89.59(18)
Cl1A C99A Cl2A 108.2(13)
Cl2B C99B Cl1B 111.9(15)
Cl1C C99C Cl2C 108(2)

loop_
_geom_bond_atom_site_label_1
_geom_bond_atom_site_label_2
_geom_bond_distance
C1 N2 1.360(6)
C1 N1 1.366(6)
C1 P1 1.836(5)
C2 C3 1.362(7)
C2 N1 1.381(7)
C2 C4 1.484(7)
C3 N2 1.387(6)
C3 C5 1.493(7)
C6 N1 1.500(6)
C6 C7 1.517(9)
C6 C8 1.527(8)
C9 N2 1.503(6)
C9 C11 1.526(7)
C9 C10 1.531(7)
C12 O1 1.459(5)
C12 C18 1.527(6)
C12 C24 1.536(6)
C12 C13 1.554(6)
C13 O2 1.408(6)
C13 C14 1.578(6)
C14 O4 1.416(5)
C14 C15 1.557(7)
C15 O3 1.467(5)
C15 C30 1.532(6)
C15 C36 1.536(6)
C16 O2 1.439(6)
C17 O4 1.425(6)
C18 C23 1.388(6)
C18 C19 1.400(7)
C19 C20 1.389(7)
C20 C21 1.386(8)
C21 C22 1.383(8)
C22 C23 1.394(7)
C24 C29 1.376(7)
C24 C25 1.386(7)
C25 C26 1.384(7)
C26 C27 1.401(8)
C27 C28 1.364(9)
C28 C29 1.408(8)
C30 C35 1.394(7)
C30 C31 1.401(6)
C31 C32 1.402(7)
C32 C33 1.382(8)
C33 C34 1.398(8)
C34 C35 1.387(7)
C36 C37 1.390(8)
C36 C41 1.397(8)
C37 C38 1.397(8)
C38 C39 1.375(11)
C39 C40 1.382(12)
C40 C41 1.386(8)
F1 Sb1 1.878(4)
F2 Sb1 1.869(4)
F3 Sb1 1.880(4)
F4 Sb1 1.864(4)
F5 Sb1 1.863(4)
F6 Sb1 1.859(4)
O1 P1 1.633(3)
O3 P1 1.632(3)
C99A Cl1A 1.75(3)
C99A Cl2A 1.81(3)
C99B Cl2B 1.65(3)
C99B Cl1B 1.73(3)
C99C Cl1C 1.70(4)
C99C Cl2C 1.71(4)
